data_4031218
loop_
_publ_author_name
'Baglio, J.A.'
'Weakliem, H.A.'
'Vaughan, P.A.'
'Demelio, F.'

_publ_section_title
;
 The Structures of the tetraamminecopper(II)dihalocuprates(I)
;
_journal_name_full 'Journal of Inorganic and Nuclear Chemistry'
_journal_page_first 795
_journal_page_last 801
_journal_volume 32
_journal_year 1970
_chemical_formula_sum 'Cu3 H12 I4 N4'
_chemical_name_systematic 'Cu (N H3)4 (Cu I2)2'
_space_group_IT_number 2
_symmetry_space_group_name_Hall '-P 1'
_symmetry_space_group_name_H-M 'P -1'
_cell_angle_alpha 102.58
_cell_angle_beta 81.85
_cell_angle_gamma 133.52
_cell_formula_units_Z 1
_cell_length_a 7.386
_cell_length_b 9.985
_cell_length_c 6.931
_cell_volume 361.734
_citation_journal_id_ASTM JINCAO
_cod_data_source_file Baglio_JINCAO_1970_1006.cif
_cod_data_source_block H12Cu3I4N4
_cod_original_cell_volume 361.7336
_cod_original_formula_sum 'H12 Cu3 I4 N4'
_cod_database_code 4031218

loop_
_symmetry_equiv_pos_as_xyz
x,y,z
-x,-y,-z

loop_
_atom_site_label
_atom_site_type_symbol
_atom_site_fract_x
_atom_site_fract_y
_atom_site_fract_z
_atom_site_occupancy
_atom_site_U_iso_or_equiv
Cu1 Cu+2 0 0 0 1 0.0
I2 I-1 0.3697 0.7335 0.5345 1 0.0
Cu2 Cu+1 0.0019 0.4966 0.2457 1 0.0
N1 N-3 0.0842 0.176 0.2839 1 0.0
N2 N-3 0.639 0.8918 0.0759 1 0.0
I1 I-1 0.91 0.6692 0.1194 1 0.0
